data_2013555
loop_
_publ_author_name
'Kennedy, Alan R. '
'Okoth, Maurice O. '
'Sheen, David B. '
'Sherwood, John N. '
'Teat, Simon J. '
'Vrcelj, Ranko M. '

_publ_section_title
;
 Cephalexin: a channel hydrate
;
_journal_issue 11
_journal_name_full 'Acta Crystallographica Section C'
_journal_page_first o650
_journal_page_last o652
_journal_paper_doi 10.1107/S0108270103022649
_journal_volume 59
_journal_year 2003
_chemical_formula_iupac 'C16 H17 N3 O4 S, 1.9H2 O'
_chemical_formula_moiety 'C16 H17 N3 O4 S, 1.9H2 O'
_chemical_formula_sum 'C16 H20.8 N3 O5.9 S'
_chemical_formula_weight 381.88
_chemical_name_systematic ?
_space_group_IT_number 5
_symmetry_cell_setting monoclinic
_symmetry_space_group_name_Hall 'C 2y'
_symmetry_space_group_name_H-M 'C 1 2 1'
_atom_sites_solution_hydrogens geom
_atom_sites_solution_primary direct
_atom_sites_solution_secondary difmap
_audit_creation_method SHELXL-97
_cell_angle_alpha 90.00
_cell_angle_beta 112.364(2)
_cell_angle_gamma 90.00
_cell_formula_units_Z 12
_cell_length_a 31.548(2)
_cell_length_b 11.8574(9)
_cell_length_c 15.6654(11)
_cell_measurement_reflns_used 14822
_cell_measurement_temperature 150(2)
_cell_measurement_theta_max 27.54
_cell_measurement_theta_min 2.10
_cell_volume 5419.3(7)
_computing_cell_refinement 'SAINT (Bruker, 2000)'
_computing_data_collection 'SMART (Bruker, 1995)'
_computing_data_reduction SAINT
_computing_molecular_graphics 'ORTEPII (Johnson, 1974)'
_computing_publication_material SHELXL97
_computing_structure_refinement 'SHELXL97 (Sheldrick, 1997)'
_computing_structure_solution 'SHELXS97 (Sheldrick, 1997)'
_diffrn_ambient_temperature 150(2)
_diffrn_detector_area_resol_mean 8.192
_diffrn_measured_fraction_theta_full 0.994
_diffrn_measured_fraction_theta_max 0.994
_diffrn_measurement_device_type 'Bruker AXS SMART CCD'
_diffrn_measurement_method '\w rotation with narrow frames'
_diffrn_radiation_monochromator 'Si 111'
_diffrn_radiation_source 'Daresbury SRS Station 9.8'
_diffrn_radiation_type Synchrotron
_diffrn_radiation_wavelength 0.6891
_diffrn_reflns_av_R_equivalents 0.047
_diffrn_reflns_av_sigmaI/netI 0.102
_diffrn_reflns_limit_h_max 40
_diffrn_reflns_limit_h_min -21
_diffrn_reflns_limit_k_max 15
_diffrn_reflns_limit_k_min -14
_diffrn_reflns_limit_l_max 19
_diffrn_reflns_limit_l_min -19
_diffrn_reflns_number 14822
_diffrn_reflns_theta_full 26.00
_diffrn_reflns_theta_max 26.00
_diffrn_reflns_theta_min 2.09
_diffrn_standards_decay_% 28.2
_diffrn_standards_number 0
_exptl_absorpt_coefficient_mu 0.217
_exptl_absorpt_correction_T_max 1.00
_exptl_absorpt_correction_T_min 0.96
_exptl_absorpt_correction_type multi-scan
_exptl_absorpt_process_details '(SADABS; Bruker, 2001)'
_exptl_crystal_colour colourless
_exptl_crystal_density_diffrn 1.404
_exptl_crystal_density_method 'not measured'
_exptl_crystal_description needle
_exptl_crystal_F_000 2414
_exptl_crystal_size_max 0.20
_exptl_crystal_size_mid 0.05
_exptl_crystal_size_min 0.01
_refine_diff_density_max 0.58
_refine_diff_density_min -0.47
_refine_ls_abs_structure_details 'Flack (1983)'
_refine_ls_abs_structure_Flack 0.21(10)
_refine_ls_extinction_method none
_refine_ls_goodness_of_fit_ref 1.010
_refine_ls_hydrogen_treatment constr
_refine_ls_matrix_type full
_refine_ls_number_parameters 717
_refine_ls_number_reflns 10703
_refine_ls_number_restraints 1
_refine_ls_restrained_S_all 1.010
_refine_ls_R_factor_all 0.0984
_refine_ls_R_factor_gt 0.0740
_refine_ls_shift/su_max 0.001
_refine_ls_shift/su_mean 0.000
_refine_ls_structure_factor_coef Fsqd
_refine_ls_weighting_details 'calc w=1/[\s^2^(Fo^2^)+(0.1215P)^2^] where P=(Fo^2^+2Fc^2^)/3'
_refine_ls_weighting_scheme calc
_refine_ls_wR_factor_gt 0.1825
_refine_ls_wR_factor_ref 0.1929
_reflns_number_gt 8136
_reflns_number_total 10703
_reflns_threshold_expression I>2\s(I)
_cod_data_source_file bm1543.cif
_cod_data_source_block I
_cod_depositor_comments
;
The following automatic conversions were performed:
'_symmetry_cell_setting' value 'Monoclinic' changed to 'monoclinic'
according to '/home/saulius/struct/CIF-dictionaries/cif_core.dic'
dictionary named 'cif_core.dic' version 2.4.1 from 2010-06-29.

Automatic conversion script
Id: cif_fix_enum 1527 2010-12-29 10:47:43Z saulius 

The following automatic conversions were performed:

'_symmetry_cell_setting' value 'Monoclinic' changed to 'monoclinic'
according to /home/saulius/struct/CIF-dictionaries/cif_core.dic
dictionary named 'cif_core.dic' version 2.4.1 from 2010-06-29.

Automatic conversion script
Id: cif_fix_values 1715 2011-07-08 13:25:40Z adriana 
;
_cod_original_sg_symbol_H-M 'C 2'
_cod_database_code 2013555
_cod_database_fobs_code 2013555

loop_
_symmetry_equiv_pos_as_xyz
'x, y, z'
'-x, y, -z'
'x+1/2, y+1/2, z'
'-x+1/2, y+1/2, -z'

loop_
_atom_site_label
_atom_site_fract_x
_atom_site_fract_y
_atom_site_fract_z
_atom_site_U_iso_or_equiv
_atom_site_adp_type
_atom_site_calc_flag
_atom_site_refinement_flags
_atom_site_occupancy
_atom_site_disorder_assembly
_atom_site_disorder_group
_atom_site_type_symbol
S1 0.30860(4) 0.01130(11) 0.40610(8) 0.0236(3) Uani d . 1 . . S
O1 0.19989(14) -0.3407(4) 0.2921(3) 0.0390(10) Uani d . 1 . . O
O2 0.23321(12) -0.3796(3) 0.4426(2) 0.0301(8) Uani d . 1 . . O
O3 0.16511(11) -0.1020(3) 0.3409(2) 0.0261(8) Uani d . 1 . . O
O4 0.19007(12) 0.2541(3) 0.2256(2) 0.0298(8) Uani d . 1 . . O
N1 0.23724(13) -0.1280(4) 0.3328(3) 0.0212(8) Uani d . 1 . . N
N2 0.21788(14) 0.1343(4) 0.3462(3) 0.0228(9) Uani d . 1 . . N
H2 0.2267 0.1275 0.4064 0.027 Uiso calc R 1 . . H
N3 0.19169(14) 0.4254(4) 0.3497(3) 0.0266(9) Uani d . 1 . . N
H3A 0.2025 0.4867 0.3865 0.040 Uiso calc R 1 . . H
H3B 0.1658 0.4000 0.3559 0.040 Uiso calc R 1 . . H
H3C 0.1852 0.4449 0.2899 0.040 Uiso calc R 1 . . H
C1 0.33549(16) -0.1257(4) 0.4209(3) 0.0223(10) Uani d . 1 . . C
H1A 0.3468 -0.1369 0.3706 0.027 Uiso calc R 1 . . H
H1B 0.3625 -0.1254 0.4798 0.027 Uiso calc R 1 . . H
C2 0.30577(16) -0.2263(4) 0.4216(3) 0.0182(9) Uani d . 1 . . C
C3 0.26017(15) -0.2251(4) 0.3810(3) 0.0177(9) Uani d . 1 . . C
C4 0.25885(16) -0.0312(4) 0.3079(3) 0.0223(10) Uani d . 1 . . C
H4 0.2651 -0.0429 0.2505 0.027 Uiso calc R 1 . . H
C5 0.21423(16) 0.0355(4) 0.2917(3) 0.0199(10) Uani d . 1 . . C
H5 0.1964 0.0501 0.2247 0.024 Uiso calc R 1 . . H
C6 0.19767(16) -0.0737(4) 0.3254(3) 0.0211(10) Uani d . 1 . . C
C7 0.33213(18) -0.3275(5) 0.4670(4) 0.0308(12) Uani d . 1 . . C
H7A 0.3111 -0.3907 0.4600 0.046 Uiso calc R 1 . . H
H7B 0.3489 -0.3119 0.5327 0.046 Uiso calc R 1 . . H
H7C 0.3539 -0.3468 0.4383 0.046 Uiso calc R 1 . . H
C8 0.22826(16) -0.3217(4) 0.3714(3) 0.0224(10) Uani d . 1 . . C
C9 0.20835(16) 0.2367(4) 0.3085(3) 0.0231(10) Uani d . 1 . . C
C10 0.22680(16) 0.3353(4) 0.3772(3) 0.0227(10) Uani d . 1 . . C
H10 0.2320 0.3090 0.4410 0.027 Uiso calc R 1 . . H
C11 0.27147(16) 0.3723(4) 0.3730(3) 0.0245(10) Uani d . 1 . . C
C12 0.31180(19) 0.3494(5) 0.4463(4) 0.0365(13) Uani d . 1 . . C
H12 0.3109 0.3124 0.4994 0.044 Uiso calc R 1 . . H
C13 0.35360(19) 0.3796(6) 0.4434(5) 0.0454(16) Uani d . 1 . . C
H13 0.3813 0.3633 0.4940 0.054 Uiso calc R 1 . . H
C14 0.3548(2) 0.4344(6) 0.3654(5) 0.0437(16) Uani d . 1 . . C
H14 0.3832 0.4573 0.3633 0.052 Uiso calc R 1 . . H
C15 0.3152(2) 0.4547(6) 0.2927(4) 0.0403(14) Uani d . 1 . . C
H15 0.3161 0.4894 0.2388 0.048 Uiso calc R 1 . . H
C16 0.27354(19) 0.4255(5) 0.2961(4) 0.0293(11) Uani d . 1 . . C
H16 0.2460 0.4421 0.2451 0.035 Uiso calc R 1 . . H
S2 0.03365(4) 0.94752(12) 0.34163(9) 0.0296(3) Uani d . 1 . . S
O5 0.11181(12) 1.3454(3) 0.3529(2) 0.0256(8) Uani d . 1 . . O
O6 0.06821(16) 1.3330(3) 0.2033(3) 0.0381(10) Uani d . 1 . . O
O7 0.11226(11) 1.0941(3) 0.1899(2) 0.0234(7) Uani d . 1 . . O
O8 0.02084(12) 0.7409(3) 0.1037(2) 0.0285(8) Uani d . 1 . . O
N4 0.05036(13) 1.1100(3) 0.2383(3) 0.0192(8) Uani d . 1 . . N
N5 0.07413(13) 0.8519(3) 0.2084(3) 0.0208(8) Uani d . 1 . . N
H5A 0.1009 0.8546 0.2547 0.025 Uiso calc R 1 . . H
N6 0.07344(15) 0.5556(4) 0.1525(3) 0.0263(9) Uani d . 1 . . N
H6A 0.0753 0.4887 0.1821 0.039 Uiso calc R 1 . . H
H6B 0.0937 0.5559 0.1239 0.039 Uiso calc R 1 . . H
H6C 0.0445 0.5649 0.1097 0.039 Uiso calc R 1 . . H
C17 0.02042(19) 1.0766(5) 0.3875(4) 0.0305(12) Uani d . 1 . . C
H17A -0.0132 1.0879 0.3600 0.037 Uiso calc R 1 . . H
H17B 0.0292 1.0669 0.4548 0.037 Uiso calc R 1 . . H
C18 0.04298(16) 1.1819(5) 0.3720(3) 0.0279(11) Uani d . 1 . . C
C19 0.05790(15) 1.1967(4) 0.3033(3) 0.0193(9) Uani d . 1 . . C
C20 0.04900(15) 0.9538(4) 0.1746(3) 0.0183(9) Uani d . 1 . . C
H20 0.0298 0.9492 0.1071 0.022 Uiso calc R 1 . . H
C21 0.02259(15) 1.0082(4) 0.2292(3) 0.0201(9) Uani d . 1 . . C
H21 -0.0107 1.0198 0.1916 0.024 Uiso calc R 1 . . H
C22 0.07791(16) 1.0618(4) 0.1990(3) 0.0192(10) Uani d . 1 . . C
C23 0.04504(18) 1.2751(5) 0.4392(4) 0.0332(13) Uani d . 1 . . C
H23A 0.0579 1.3432 0.4230 0.050 Uiso calc R 1 . . H
H23B 0.0645 1.2514 0.5019 0.050 Uiso calc R 1 . . H
H23C 0.0141 1.2912 0.4364 0.050 Uiso calc R 1 . . H
C24 0.08137(16) 1.3010(4) 0.2851(3) 0.0209(10) Uani d . 1 . . C
C25 0.05692(16) 0.7514(4) 0.1697(3) 0.0194(9) Uani d . 1 . . C
C26 0.08443(16) 0.6491(4) 0.2203(3) 0.0215(10) Uani d . 1 . . C
H26 0.1180 0.6662 0.2441 0.026 Uiso calc R 1 . . H
C27 0.06980(17) 0.6227(4) 0.3003(3) 0.0235(10) Uani d . 1 . . C
C28 0.10077(18) 0.6407(5) 0.3891(4) 0.0308(12) Uani d . 1 . . C
H28 0.1313 0.6626 0.3997 0.037 Uiso calc R 1 . . H
C29 0.0872(2) 0.6267(6) 0.4630(4) 0.0366(13) Uani d . 1 . . C
H29 0.1080 0.6419 0.5242 0.044 Uiso calc R 1 . . H
C30 0.0434(2) 0.5905(7) 0.4470(4) 0.0467(17) Uani d . 1 . . C
H30 0.0344 0.5780 0.4977 0.056 Uiso calc R 1 . . H
C31 0.0120(2) 0.5721(7) 0.3578(5) 0.0504(17) Uani d . 1 . . C
H31 -0.0184 0.5491 0.3474 0.060 Uiso calc R 1 . . H
C32 0.02550(19) 0.5876(5) 0.2843(4) 0.0326(12) Uani d . 1 . . C
H32 0.0045 0.5743 0.2230 0.039 Uiso calc R 1 . . H
S3 0.38897(8) 0.35790(15) 0.18246(13) 0.0574(5) Uani d . 1 . . S
O9 0.3285(3) -0.0229(5) 0.0085(5) 0.085(2) Uani d . 1 . . O
O10 0.3989(3) -0.0226(5) 0.0104(6) 0.094(2) Uani d . 1 . . O
O11 0.37462(15) 0.2227(4) -0.0865(3) 0.0417(10) Uani d . 1 . . O
O12 0.45530(12) 0.5732(3) 0.0199(2) 0.0241(7) Uani d . 1 . . O
N7 0.40532(19) 0.2020(4) 0.0744(4) 0.0387(12) Uani d . 1 . . N
N8 0.39530(14) 0.4642(4) 0.0118(3) 0.0246(9) Uani d . 1 . . N
H8 0.3656 0.4629 -0.0014 0.030 Uiso calc R 1 . . H
N9 0.39751(17) 0.7552(4) -0.0509(3) 0.0310(10) Uani d . 1 . . N
H9A 0.4280 0.7511 -0.0391 0.047 Uiso calc R 1 . . H
H9B 0.3909 0.8240 -0.0334 0.047 Uiso calc R 1 . . H
H9C 0.3813 0.7453 -0.1124 0.047 Uiso calc R 1 . . H
C33 0.3774(4) 0.2175(9) 0.2268(8) 0.035(3) Uiso d P 0.58(2) . . C
H33A 0.4053 0.1959 0.2803 0.042 Uiso calc PR 0.58(2) . . H
H33B 0.3526 0.2288 0.2501 0.042 Uiso calc PR 0.58(2) . . H
C34 0.3641(5) 0.1190(10) 0.1606(10) 0.040(3) Uiso d P 0.58(2) . . C
C35 0.3831(3) 0.1136(5) 0.1007(6) 0.057(2) Uani d . 1 . . C
C36 0.4257(2) 0.3037(5) 0.1282(4) 0.0367(13) Uani d . 1 . . C
H36 0.4583 0.2933 0.1717 0.044 Uiso calc R 1 . . H
C37 0.42095(18) 0.3599(5) 0.0363(4) 0.0275(11) Uani d . 1 . . C
H37 0.4512 0.3660 0.0297 0.033 Uiso calc R 1 . . H
C38 0.39532(19) 0.2533(5) -0.0092(4) 0.0292(12) Uani d . 1 . . C
C39 0.3428(5) 0.0277(11) 0.1970(9) 0.044(3) Uiso d P 0.58(2) . . C
H39A 0.3507 -0.0459 0.1787 0.066 Uiso calc PR 0.58(2) . . H
H39B 0.3094 0.0370 0.1715 0.066 Uiso calc PR 0.58(2) . . H
H39C 0.3544 0.0324 0.2644 0.066 Uiso calc PR 0.58(2) . . H
C40 0.3694(4) 0.0133(7) 0.0344(7) 0.073(3) Uani d . 1 . . C
C41 0.41541(17) 0.5627(4) 0.0085(3) 0.0221(10) Uani d . 1 . . C
C42 0.38497(18) 0.6656(4) 0.0017(3) 0.0239(10) Uani d . 1 . . C
H42 0.3520 0.6445 -0.0312 0.029 Uiso calc R 1 . . H
C43 0.39311(17) 0.7045(4) 0.0996(3) 0.0252(11) Uani d . 1 . . C
C44 0.3612(2) 0.6805(5) 0.1375(4) 0.0355(13) Uani d . 1 . . C
H44 0.3338 0.6411 0.1028 0.043 Uiso calc R 1 . . H
C45 0.3697(3) 0.7153(6) 0.2279(5) 0.0464(16) Uani d . 1 . . C
H45 0.3479 0.7004 0.2549 0.056 Uiso calc R 1 . . H
C46 0.4090(2) 0.7702(6) 0.2768(4) 0.0450(17) Uani d . 1 . . C
H46 0.4150 0.7906 0.3390 0.054 Uiso calc R 1 . . H
C47 0.4405(2) 0.7975(7) 0.2390(4) 0.0504(18) Uani d . 1 . . C
H47 0.4670 0.8404 0.2730 0.060 Uiso calc R 1 . . H
C48 0.43266(18) 0.7610(6) 0.1501(4) 0.0372(14) Uani d . 1 . . C
H48 0.4549 0.7752 0.1241 0.045 Uiso calc R 1 . . H
C100 0.3646(8) 0.0353(16) 0.2328(15) 0.053(5) Uiso d P 0.42(2) . . C
C101 0.3825(5) 0.1304(10) 0.1922(9) 0.018(3) Uiso d P 0.42(2) . . C
C102 0.3993(6) 0.2337(14) 0.2559(11) 0.035(4) Uiso d P 0.42(2) . . C
O13 0.29840(15) 0.4602(5) -0.0604(3) 0.0522(12) Uani d . 1 . . O
O14 0.23811(19) 0.7581(5) 0.1559(4) 0.050(2) Uani d P 0.860(15) . . O
O15 0.1647(2) 0.5017(5) 0.1667(4) 0.043(2) Uani d P 0.716(18) . . O
O16 0.2499(2) 0.6052(7) 0.0212(4) 0.063(3) Uani d P 0.793(15) . . O
O21 0.2440(8) 0.475(2) 0.0549(17) 0.058(9) Uiso d P 0.207(15) . . O
O22 0.2516(8) 0.667(2) 0.1584(17) 0.027(9) Uiso d P 0.140(15) . . O
O17 0.0119(2) 0.2744(6) 0.0345(4) 0.0251(15) Uiso d P 0.50 . . O
O18 0.2201(3) 0.2776(8) 0.0743(6) 0.063(3) Uiso d P 0.67(2) . . O
O19 0.4856(3) -0.0100(8) 0.0342(6) 0.047(2) Uiso d P 0.50 . . O
O20 0.2498(8) 0.236(2) 0.1159(16) 0.089(9) Uiso d P 0.33(2) . . O

loop_
_atom_site_aniso_label
_atom_site_aniso_U_11
_atom_site_aniso_U_22
_atom_site_aniso_U_33
_atom_site_aniso_U_12
_atom_site_aniso_U_13
_atom_site_aniso_U_23
S1 0.0202(5) 0.0229(6) 0.0279(6) -0.0049(5) 0.0092(5) -0.0042(5)
O1 0.041(2) 0.032(2) 0.035(2) -0.0101(18) 0.0039(18) -0.0117(18)
O2 0.036(2) 0.025(2) 0.0324(19) -0.0045(16) 0.0164(16) 0.0032(16)
O3 0.0230(17) 0.0230(19) 0.0338(19) -0.0037(14) 0.0125(15) -0.0001(15)
O4 0.038(2) 0.021(2) 0.0270(19) -0.0086(15) 0.0080(16) 0.0035(15)
N1 0.0215(19) 0.026(2) 0.0155(18) -0.0044(17) 0.0057(15) 0.0022(16)
N2 0.029(2) 0.020(2) 0.020(2) -0.0002(17) 0.0097(17) 0.0039(16)
N3 0.025(2) 0.018(2) 0.041(2) 0.0006(16) 0.0178(19) 0.0045(18)
C1 0.020(2) 0.024(3) 0.022(2) -0.0020(19) 0.0067(18) -0.002(2)
C2 0.025(2) 0.021(3) 0.010(2) -0.0033(18) 0.0079(17) -0.0026(18)
C3 0.020(2) 0.013(2) 0.021(2) 0.0005(17) 0.0090(18) -0.0010(18)
C4 0.025(2) 0.025(3) 0.014(2) -0.0037(19) 0.0033(18) 0.0016(19)
C5 0.028(2) 0.020(3) 0.012(2) -0.0032(19) 0.0084(18) 0.0036(17)
C6 0.022(2) 0.022(3) 0.016(2) -0.0037(19) 0.0028(18) -0.0001(18)
C7 0.027(3) 0.025(3) 0.039(3) -0.001(2) 0.012(2) -0.002(2)
C8 0.027(2) 0.015(2) 0.030(3) 0.002(2) 0.015(2) 0.002(2)
C9 0.022(2) 0.023(3) 0.028(3) -0.007(2) 0.014(2) -0.003(2)
C10 0.026(2) 0.024(3) 0.019(2) -0.003(2) 0.0096(19) 0.000(2)
C11 0.027(2) 0.020(3) 0.030(3) -0.003(2) 0.015(2) -0.008(2)
C12 0.036(3) 0.032(3) 0.036(3) -0.003(2) 0.008(2) -0.011(3)
C13 0.025(3) 0.043(4) 0.061(4) 0.004(3) 0.007(3) -0.017(3)
C14 0.035(3) 0.038(4) 0.071(4) -0.010(3) 0.035(3) -0.023(3)
C15 0.047(3) 0.037(3) 0.052(4) -0.007(3) 0.036(3) -0.013(3)
C16 0.037(3) 0.026(3) 0.026(3) -0.001(2) 0.013(2) -0.004(2)
S2 0.0338(7) 0.0290(8) 0.0293(7) -0.0066(6) 0.0156(5) 0.0074(6)
O5 0.0277(18) 0.025(2) 0.0245(17) -0.0069(14) 0.0109(14) -0.0064(15)
O6 0.063(3) 0.016(2) 0.030(2) -0.0086(18) 0.0128(19) 0.0013(16)
O7 0.0220(17) 0.0199(19) 0.0287(18) -0.0027(14) 0.0102(14) 0.0024(14)
O8 0.036(2) 0.0179(19) 0.0247(18) -0.0006(15) 0.0038(15) 0.0047(15)
N4 0.024(2) 0.011(2) 0.0195(19) -0.0053(15) 0.0048(16) 0.0008(15)
N5 0.022(2) 0.013(2) 0.023(2) -0.0015(16) 0.0048(16) -0.0007(17)
N6 0.032(2) 0.014(2) 0.040(2) -0.0017(17) 0.022(2) 0.0018(18)
C17 0.037(3) 0.039(3) 0.026(3) -0.006(2) 0.023(2) -0.001(2)
C18 0.022(2) 0.040(3) 0.019(2) -0.002(2) 0.0058(19) -0.002(2)
C19 0.022(2) 0.021(3) 0.015(2) -0.0031(19) 0.0081(18) -0.0032(18)
C20 0.026(2) 0.011(2) 0.020(2) -0.0035(18) 0.0113(18) -0.0023(18)
C21 0.022(2) 0.019(2) 0.021(2) -0.004(2) 0.0096(18) 0.002(2)
C22 0.029(3) 0.010(2) 0.016(2) 0.0014(18) 0.0056(19) 0.0018(17)
C23 0.025(3) 0.049(4) 0.025(3) -0.004(2) 0.009(2) -0.009(2)
C24 0.028(2) 0.015(2) 0.021(2) 0.0036(19) 0.0108(19) -0.0039(19)
C25 0.026(2) 0.016(2) 0.018(2) -0.0041(19) 0.0096(19) -0.0036(18)
C26 0.023(2) 0.016(2) 0.028(2) -0.0036(18) 0.013(2) 0.003(2)
C27 0.029(2) 0.014(2) 0.030(3) 0.0018(19) 0.015(2) 0.004(2)
C28 0.029(3) 0.031(3) 0.035(3) 0.003(2) 0.015(2) 0.003(2)
C29 0.042(3) 0.049(4) 0.019(2) 0.010(3) 0.011(2) 0.000(2)
C30 0.054(4) 0.064(5) 0.032(3) 0.007(3) 0.028(3) 0.010(3)
C31 0.041(3) 0.061(5) 0.056(4) -0.006(3) 0.026(3) 0.009(4)
C32 0.037(3) 0.035(3) 0.025(3) 0.001(2) 0.011(2) 0.002(2)
S3 0.1130(16) 0.0310(9) 0.0562(10) 0.0305(10) 0.0636(11) 0.0138(8)
O9 0.111(5) 0.060(4) 0.116(5) -0.016(4) 0.078(4) 0.008(4)
O10 0.128(5) 0.027(3) 0.172(7) 0.002(3) 0.108(6) -0.010(4)
O11 0.053(2) 0.024(2) 0.060(3) -0.0029(19) 0.035(2) -0.007(2)
O12 0.0315(19) 0.0180(18) 0.0278(18) 0.0012(14) 0.0168(15) -0.0006(14)
N7 0.064(3) 0.017(2) 0.058(3) 0.010(2) 0.048(3) 0.010(2)
N8 0.028(2) 0.023(2) 0.028(2) 0.0052(18) 0.0168(17) 0.0029(18)
N9 0.059(3) 0.016(2) 0.022(2) 0.007(2) 0.020(2) -0.0041(18)
C35 0.095(5) 0.020(3) 0.094(5) 0.022(3) 0.079(5) 0.022(3)
C36 0.058(4) 0.025(3) 0.037(3) 0.011(3) 0.028(3) 0.007(2)
C37 0.033(3) 0.026(3) 0.031(3) 0.002(2) 0.020(2) 0.005(2)
C38 0.039(3) 0.022(3) 0.041(3) 0.000(2) 0.031(3) -0.006(2)
C40 0.122(7) 0.035(4) 0.108(7) 0.011(5) 0.097(6) 0.017(5)
C41 0.033(3) 0.023(3) 0.014(2) 0.002(2) 0.013(2) 0.0000(19)
C42 0.034(3) 0.018(3) 0.021(2) 0.009(2) 0.011(2) -0.0017(19)
C43 0.033(3) 0.023(3) 0.020(2) 0.008(2) 0.010(2) -0.001(2)
C44 0.043(3) 0.033(3) 0.039(3) 0.000(3) 0.026(3) -0.004(3)
C45 0.068(4) 0.041(4) 0.047(4) 0.003(3) 0.040(3) 0.003(3)
C46 0.055(4) 0.059(5) 0.017(3) 0.019(3) 0.009(3) -0.005(3)
C47 0.036(3) 0.071(5) 0.031(3) 0.012(3) -0.003(3) -0.025(3)
C48 0.026(3) 0.060(4) 0.026(3) 0.000(3) 0.010(2) -0.019(3)
O13 0.045(2) 0.056(3) 0.057(3) -0.002(2) 0.021(2) 0.006(2)
O14 0.058(3) 0.054(4) 0.041(3) -0.006(3) 0.023(3) -0.008(3)
O15 0.056(4) 0.025(3) 0.036(3) 0.009(3) 0.005(3) 0.006(3)
O16 0.061(4) 0.076(5) 0.061(4) -0.012(4) 0.032(3) -0.018(4)

loop_
_atom_type_symbol
_atom_type_description
_atom_type_scat_dispersion_real
_atom_type_scat_dispersion_imag
_atom_type_scat_source
C C 0.0033 0.0016 'International Tables Vol C Tables 4.2.6.8 and 6.1.1.4'
H H 0.0000 0.0000 'International Tables Vol C Tables 4.2.6.8 and 6.1.1.4'
N N 0.0061 0.0033 'International Tables Vol C Tables 4.2.6.8 and 6.1.1.4'
O O 0.0106 0.0060 'International Tables Vol C Tables 4.2.6.8 and 6.1.1.4'
S S 0.1246 0.1234 'International Tables Vol C Tables 4.2.6.8 and 6.1.1.4'

loop_
_geom_angle_atom_site_label_1
_geom_angle_atom_site_label_2
_geom_angle_atom_site_label_3
_geom_angle
_geom_angle_publ_flag
C4 S1 C1 94.1(2) y
C6 N1 C3 133.8(4) y
C6 N1 C4 96.3(4) y
C3 N1 C4 125.8(4) y
C9 N2 C5 121.9(4) y
C9 N2 H2 119.0 ?
C5 N2 H2 119.0 ?
C10 N3 H3A 109.5 ?
C10 N3 H3B 109.5 ?
H3A N3 H3B 109.5 ?
C10 N3 H3C 109.5 ?
H3A N3 H3C 109.5 ?
H3B N3 H3C 109.5 ?
C2 C1 S1 116.5(3) y
C2 C1 H1A 108.2 ?
S1 C1 H1A 108.2 ?
C2 C1 H1B 108.2 ?
S1 C1 H1B 108.2 ?
H1A C1 H1B 107.3 ?
C3 C2 C7 123.0(4) y
C3 C2 C1 123.0(4) y
C7 C2 C1 113.9(4) y
C2 C3 N1 120.2(4) y
C2 C3 C8 127.1(4) y
N1 C3 C8 112.5(4) y
N1 C4 C5 87.6(3) y
N1 C4 S1 109.6(3) y
C5 C4 S1 116.0(3) y
N1 C4 H4 113.6 .
C5 C4 H4 113.6 ?
S1 C4 H4 113.6 ?
N2 C5 C4 117.4(4) y
N2 C5 C6 116.1(4) y
C4 C5 C6 85.5(4) y
N2 C5 H5 111.8 ?
C4 C5 H5 111.8 ?
C6 C5 H5 111.8 ?
O3 C6 N1 132.8(5) y
O3 C6 C5 136.8(5) y
N1 C6 C5 90.4(4) y
C2 C7 H7A 109.5 ?
C2 C7 H7B 109.5 ?
H7A C7 H7B 109.5 ?
C2 C7 H7C 109.5 ?
H7A C7 H7C 109.5 ?
H7B C7 H7C 109.5 ?
O1 C8 O2 125.6(5) y
O1 C8 C3 116.1(4) y
O2 C8 C3 118.3(4) y
O4 C9 N2 124.1(5) y
O4 C9 C10 120.8(5) y
N2 C9 C10 114.8(4) y
N3 C10 C11 112.8(4) y
N3 C10 C9 107.6(4) y
C11 C10 C9 107.6(4) y
N3 C10 H10 109.6 ?
C11 C10 H10 109.6 ?
C9 C10 H10 109.6 ?
C12 C11 C16 118.7(5) y
C12 C11 C10 119.4(5) y
C16 C11 C10 121.8(5) y
C11 C12 C13 120.7(6) y
C11 C12 H12 119.6 ?
C13 C12 H12 119.7 ?
C12 C13 C14 119.5(6) y
C12 C13 H13 120.2 ?
C14 C13 H13 120.2 ?
C15 C14 C13 119.6(5) y
C15 C14 H14 120.2 ?
C13 C14 H14 120.2 ?
C14 C15 C16 120.8(6) y
C14 C15 H15 119.6 ?
C16 C15 H15 119.6 ?
C15 C16 C11 120.6(5) y
C15 C16 H16 119.7 ?
C11 C16 H16 119.7 ?
C17 S2 C21 93.6(2) y
C22 N4 C19 132.3(4) y
C22 N4 C21 94.1(4) y
C19 N4 C21 127.1(4) y
C25 N5 C20 120.4(4) y
C25 N5 H5A 119.8 ?
C20 N5 H5A 119.8 ?
C26 N6 H6A 109.5 ?
C26 N6 H6B 109.5 ?
H6A N6 H6B 109.5 ?
C26 N6 H6C 109.5 ?
H6A N6 H6C 109.5 ?
H6B N6 H6C 109.5 ?
C18 C17 S2 116.4(3) y
C18 C17 H17A 108.2 ?
S2 C17 H17A 108.2 ?
C18 C17 H17B 108.2 ?
S2 C17 H17B 108.2 ?
H17A C17 H17B 107.3 ?
C19 C18 C17 124.9(5) y
C19 C18 C23 121.9(5) y
C17 C18 C23 113.1(4) y
C18 C19 N4 118.2(4) y
C18 C19 C24 127.0(4) y
N4 C19 C24 114.8(4) y
N5 C20 C22 114.8(4) y
N5 C20 C21 119.1(4) y
C22 C20 C21 84.7(3) y
N5 C20 H20 111.9 ?
C22 C20 H20 111.9 ?
C21 C20 H20 111.9 ?
N4 C21 C20 88.2(3) y
N4 C21 S2 110.3(3) y
C20 C21 S2 115.4(3) y
N4 C21 H21 113.5 ?
C20 C21 H21 113.5 ?
S2 C21 H21 113.5 ?
O7 C22 N4 132.3(5) y
O7 C22 C20 135.3(4) y
N4 C22 C20 92.4(4) y
C18 C23 H23A 109.5 ?
C18 C23 H23B 109.5 ?
H23A C23 H23B 109.5 ?
C18 C23 H23C 109.5 ?
H23A C23 H23C 109.5 ?
H23B C23 H23C 109.5 ?
O6 C24 O5 126.5(5) y
O6 C24 C19 116.4(4) y
O5 C24 C19 117.1(4) y
O8 C25 N5 123.8(5) y
O8 C25 C26 121.5(4) y
N5 C25 C26 114.5(4) y
N6 C26 C27 112.0(4) y
N6 C26 C25 106.9(4) y
C27 C26 C25 107.5(4) y
N6 C26 H26 110.1 ?
C27 C26 H26 110.1 ?
C25 C26 H26 110.1 ?
C28 C27 C32 120.5(5) y
C28 C27 C26 118.6(4) y
C32 C27 C26 120.8(5) y
C27 C28 C29 119.9(5) y
C27 C28 H28 120.1 ?
C29 C28 H28 120.1 ?
C30 C29 C28 119.5(5) y
C30 C29 H29 120.3 ?
C28 C29 H29 120.3 ?
C29 C30 C31 121.0(5) y
C29 C30 H30 119.5 ?
C31 C30 H30 119.5 ?
C32 C31 C30 119.3(6) y
C32 C31 H31 120.3 ?
C30 C31 H31 120.4 ?
C31 C32 C27 119.9(5) y
C31 C32 H32 120.1 ?
C27 C32 H32 120.1 ?
C36 S3 C102 91.0(5) y
C36 S3 C33 96.2(4) y
C38 N7 C35 130.8(6) y
C38 N7 C36 94.3(4) y
C35 N7 C36 127.0(5) y
C41 N8 C37 122.0(4) y
C41 N8 H8 119.0 ?
C37 N8 H8 119.0 ?
C42 N9 H9A 109.5 ?
C42 N9 H9B 109.5 ?
H9A N9 H9B 109.5 ?
C42 N9 H9C 109.5 ?
H9A N9 H9C 109.5 ?
H9B N9 H9C 109.5 ?
C34 C33 S3 118.0(7) y
C34 C33 H33A 107.8 ?
S3 C33 H33A 107.8 ?
C34 C33 H33B 107.8 ?
S3 C33 H33B 107.8 ?
H33A C33 H33B 107.1 ?
C35 C34 C39 129.8(11) y
C35 C34 C33 116.9(11) y
C39 C34 C33 110.2(9) y
C34 C35 N7 126.5(8) y
C34 C35 C40 116.2(9) y
N7 C35 C40 115.1(5) y
N7 C36 C37 87.3(4) y
N7 C36 S3 110.1(4) y
C37 C36 S3 115.8(4) y
N7 C36 H36 113.6 ?
C37 C36 H36 113.6 ?
S3 C36 H36 113.6 ?
N8 C37 C38 116.2(4) y
N8 C37 C36 117.6(4) y
C38 C37 C36 85.7(4) y
N8 C37 H37 111.7 ?
C38 C37 H37 111.7 ?
C36 C37 H37 111.7 ?
O11 C38 N7 132.4(5) y
O11 C38 C37 135.7(5) y
N7 C38 C37 91.9(4) y
C34 C39 H39A 109.5 ?
C34 C39 H39B 109.5 ?
H39A C39 H39B 109.5 ?
C34 C39 H39C 109.5 ?
H39A C39 H39C 109.5 ?
H39B C39 H39C 109.5 ?
O10 C40 O9 126.3(9) y
O10 C40 C35 115.6(9) y
O9 C40 C35 118.0(7) y
O12 C41 N8 124.5(5) y
O12 C41 C42 121.2(5) y
N8 C41 C42 113.8(4) y
N9 C42 C43 111.2(4) y
N9 C42 C41 108.4(4) y
C43 C42 C41 108.0(4) y
N9 C42 H42 109.7 ?
C43 C42 H42 109.7 ?
C41 C42 H42 109.7 ?
C48 C43 C44 120.3(5) y
C48 C43 C42 119.7(5) y
C44 C43 C42 119.9(5) y
C43 C44 C45 118.9(6) y
C43 C44 H44 120.5 ?
C45 C44 H44 120.5 ?
C46 C45 C44 119.8(6) y
C46 C45 H45 120.1 ?
C44 C45 H45 120.1 ?
C45 C46 C47 121.8(5) y
C45 C46 H46 119.1 ?
C47 C46 H46 119.1 ?
C46 C47 C48 118.5(6) y
C46 C47 H47 120.8 ?
C48 C47 H47 120.8 ?
C43 C48 C47 120.5(6) y
C43 C48 H48 119.8 ?
C47 C48 H48 119.8 ?

loop_
_geom_bond_atom_site_label_1
_geom_bond_atom_site_label_2
_geom_bond_site_symmetry_2
_geom_bond_distance
_geom_bond_publ_flag
S1 C4 . 1.802(5) y
S1 C1 . 1.807(5) y
O1 C8 . 1.244(6) y
O2 C8 . 1.268(6) y
O3 C6 . 1.190(6) y
O4 C9 . 1.221(6) y
N1 C6 . 1.370(7) y
N1 C3 . 1.415(6) y
N1 C4 . 1.462(6) y
N2 C9 . 1.333(7) y
N2 C5 . 1.428(6) y
N2 H2 . 0.8800 ?
N3 C10 . 1.480(7) y
N3 H3A . 0.9100 ?
N3 H3B . 0.9100 ?
N3 H3C . 0.9100 ?
C1 C2 . 1.519(7) y
C1 H1A . 0.9900 ?
C1 H1B . 0.9900 ?
C2 C3 . 1.333(6) y
C2 C7 . 1.478(7) y
C3 C8 . 1.495(7) y
C4 C5 . 1.549(7) y
C4 H4 . 1.0000 ?
C5 C6 . 1.561(7) y
C5 H5 . 1.0000 ?
C7 H7A . 0.9800 ?
C7 H7B . 0.9800 ?
C7 H7C . 0.9800 ?
C9 C10 . 1.545(7) y
C10 C11 . 1.501(7) y
C10 H10 . 1.0000 .
C11 C12 . 1.378(8) y
C11 C16 . 1.384(7) y
C12 C13 . 1.384(9) y
C12 H12 . 0.9500 ?
C13 C14 . 1.397(10) y
C13 H13 . 0.9500 ?
C14 C15 . 1.354(10) y
C14 H14 . 0.9500 ?
C15 C16 . 1.378(8) y
C15 H15 . 0.9500 ?
C16 H16 . 0.9500 ?
S2 C17 . 1.806(6) y
S2 C21 . 1.809(5) y
O5 C24 . 1.246(6) y
O6 C24 . 1.246(6) y
O7 C22 . 1.208(6) y
O8 C25 . 1.219(6) y
N4 C22 . 1.367(6) y
N4 C19 . 1.403(6) y
N4 C21 . 1.466(6) y
N5 C25 . 1.354(6) y
N5 C20 . 1.432(6) y
N5 H5A . 0.8800 ?
N6 C26 . 1.482(7) y
N6 H6A . 0.9100 ?
N6 H6B . 0.9100 ?
N6 H6C . 0.9100 ?
C17 C18 . 1.502(8) y
C17 H17A . 0.9900 ?
C17 H17B . 0.9900 ?
C18 C19 . 1.340(7) y
C18 C23 . 1.511(8) y
C19 C24 . 1.523(7) y
C20 C22 . 1.533(7) y
C20 C21 . 1.544(6) y
C20 H20 . 1.0000 ?
C21 H21 . 1.0000 ?
C23 H23A . 0.9800 ?
C23 H23B . 0.9800 ?
C23 H23C . 0.9800 ?
C25 C26 . 1.526(7) y
C26 C27 . 1.524(7) y
C26 H26 . 1.0000 ?
C27 C28 . 1.379(8) y
C27 C32 . 1.387(8) y
C28 C29 . 1.389(8) y
C28 H28 . 0.9500 ?
C29 C30 . 1.377(9) y
C29 H29 . 0.9500 ?
C30 C31 . 1.388(10) y
C30 H30 . 0.9500 ?
C31 C32 . 1.384(8) y
C31 H31 . 0.9500 ?
C32 H32 . 0.9500 ?
S3 C36 . 1.798(6) y
S3 C102 . 1.820(15) y
S3 C33 . 1.892(11) y
O9 C40 . 1.271(12) y
O10 C40 . 1.207(9) y
O11 C38 . 1.192(7) y
O12 C41 . 1.208(6) y
N7 C38 . 1.368(8) y
N7 C35 . 1.407(8) y
N7 C36 . 1.472(8) y
N8 C41 . 1.339(7) y
N8 C37 . 1.448(7) y
N8 H8 . 0.8800 ?
N9 C42 . 1.487(7) y
N9 H9A . 0.9100 .
N9 H9B . 0.9100 ?
N9 H9C . 0.9100 ?
C33 C34 . 1.512(17) y
C33 H33A . 0.9900 ?
C33 H33B . 0.9900 ?
C34 C35 . 1.294(13) y
C34 C39 . 1.496(17) y
C35 C101 . 1.455(14) y
C35 C40 . 1.530(13) y
C36 C37 . 1.541(8) y
C36 H36 . 1.0000 ?
C37 C38 . 1.523(8) y
C37 H37 . 1.0000 ?
C39 H39A . 0.9800 ?
C39 H39B . 0.9800 ?
C39 H39C . 0.9800 ?
C41 C42 . 1.531(7) y
C42 C43 . 1.527(7) y
C42 H42 . 1.0000 ?
C43 C48 . 1.371(8) y
C43 C44 . 1.381(8) y
C44 C45 . 1.399(9) y
C44 H44 . 0.9500 ?
C45 C46 . 1.350(10) y
C45 H45 . 0.9500 ?
C46 C47 . 1.374(10) y
C46 H46 . 0.9500 ?
C47 C48 . 1.388(8) y
C47 H47 . 0.9500 ?
C48 H48 . 0.9500 ?
C100 C101 . 1.51(2) y
C101 C102 . 1.54(2) y
O14 O22 . 1.15(3) y
O16 O21 . 1.67(3) y
O17 O17 2 1.056(12) .
O18 O20 . 1.04(2) y
O19 O19 2_655 1.646(18) ?

loop_
_geom_hbond_atom_site_label_D
_geom_hbond_atom_site_label_H
_geom_hbond_atom_site_label_A
_geom_hbond_site_symmetry_A
_geom_hbond_distance_DH
_geom_hbond_distance_HA
_geom_hbond_distance_DA
_geom_hbond_angle_DHA
N2 H2 O2 4_556 0.88 2.22 3.077(5) 164.9
N3 H3A O2 1_565 0.91 1.89 2.780(6) 165.2
N3 H3B O5 1_545 0.91 1.81 2.711(5) 172.8
N3 H3C O15 . 0.91 1.91 2.811(7) 171.0
N5 H5A O3 1_565 0.88 2.03 2.883(5) 164.0
N6 H6A O6 1_545 0.91 1.90 2.781(6) 161.0
N6 H6B O15 . 0.91 2.18 2.874(8) 133.0
N6 H6B O11 4 0.91 2.39 2.995(6) 124.2
N6 H6B O10 4 0.91 2.39 3.134(8) 138.8
N6 H6C O19 3_455 0.91 1.99 2.794(10) 146.2
N6 H6C O8 . 0.91 2.21 2.683(6) 111.9
N6 H6C O19 4 0.91 2.27 2.912(10) 127.5
N8 H8 O13 . 0.88 1.96 2.827(6) 166.7
N9 H9A O17 4 0.91 1.89 2.779(8) 165.6
N9 H9A O17 3 0.91 2.47 3.346(8) 162.3
N9 H9B O10 1_565 0.91 1.93 2.799(7) 160.0
N9 H9C O7 4_545 0.91 2.22 2.824(5) 123.5
N9 H9C O4 4 0.91 2.28 3.061(6) 144.1

loop_
_geom_torsion_atom_site_label_1
_geom_torsion_atom_site_label_2
_geom_torsion_atom_site_label_3
_geom_torsion_atom_site_label_4
_geom_torsion
C4 S1 C1 C2 -49.0(4)
S1 C1 C2 C3 24.6(6)
S1 C1 C2 C7 -158.5(4)
C7 C2 C3 N1 -175.3(4)
C1 C2 C3 N1 1.3(7)
C7 C2 C3 C8 -1.8(7)
C1 C2 C3 C8 174.8(4)
C6 N1 C3 C2 -140.3(5)
C4 N1 C3 C2 11.4(7)
C6 N1 C3 C8 45.3(7)
C4 N1 C3 C8 -162.9(4)
C6 N1 C4 C5 -3.3(4)
C3 N1 C4 C5 -163.2(4)
C6 N1 C4 S1 113.5(3)
C3 N1 C4 S1 -46.4(5)
C1 S1 C4 N1 56.3(4)
C1 S1 C4 C5 153.5(4)
C9 N2 C5 C4 116.1(5)
C9 N2 C5 C6 -145.0(4)
N1 C4 C5 N2 120.0(4)
S1 C4 C5 N2 9.4(5)
N1 C4 C5 C6 2.9(3)
S1 C4 C5 C6 -107.8(4)
C3 N1 C6 O3 -18.3(9)
C4 N1 C6 O3 -175.6(5)
C3 N1 C6 C5 160.6(5)
C4 N1 C6 C5 3.3(4)
N2 C5 C6 O3 57.4(8)
C4 C5 C6 O3 175.7(6)
N2 C5 C6 N1 -121.5(4)
C4 C5 C6 N1 -3.1(3)
C2 C3 C8 O1 -128.3(5)
N1 C3 C8 O1 45.6(6)
C2 C3 C8 O2 49.1(7)
N1 C3 C8 O2 -137.0(4)
C5 N2 C9 O4 10.4(7)
C5 N2 C9 C10 -163.5(4)
O4 C9 C10 N3 44.5(6)
N2 C9 C10 N3 -141.5(4)
O4 C9 C10 C11 -77.3(6)
N2 C9 C10 C11 96.7(5)
N3 C10 C11 C12 132.8(5)
C9 C10 C11 C12 -108.7(5)
N3 C10 C11 C16 -49.6(6)
C9 C10 C11 C16 68.9(6)
C16 C11 C12 C13 0.4(8)
C10 C11 C12 C13 178.1(5)
C11 C12 C13 C14 0.3(9)
C12 C13 C14 C15 -1.7(9)
C13 C14 C15 C16 2.3(9)
C14 C15 C16 C11 -1.6(9)
C12 C11 C16 C15 0.2(8)
C10 C11 C16 C15 -177.4(5)
C21 S2 C17 C18 -48.9(4)
S2 C17 C18 C19 24.7(7)
S2 C17 C18 C23 -158.7(4)
C17 C18 C19 N4 2.9(7)
C23 C18 C19 N4 -173.4(4)
C17 C18 C19 C24 -179.3(5)
C23 C18 C19 C24 4.4(8)
C22 N4 C19 C18 -135.7(5)
C21 N4 C19 C18 8.3(7)
C22 N4 C19 C24 46.3(7)
C21 N4 C19 C24 -169.8(4)
C25 N5 C20 C22 -159.5(4)
C25 N5 C20 C21 102.3(5)
C22 N4 C21 C20 -6.0(3)
C19 N4 C21 C20 -160.1(4)
C22 N4 C21 S2 110.5(3)
C19 N4 C21 S2 -43.7(5)
N5 C20 C21 N4 120.9(4)
C22 C20 C21 N4 5.4(3)
N5 C20 C21 S2 9.2(5)
C22 C20 C21 S2 -106.3(3)
C17 S2 C21 N4 54.9(4)
C17 S2 C21 C20 152.9(4)
C19 N4 C22 O7 -20.9(9)
C21 N4 C22 O7 -172.8(5)
C19 N4 C22 C20 158.0(5)
C21 N4 C22 C20 6.0(3)
N5 C20 C22 O7 53.4(7)
C21 C20 C22 O7 173.1(6)
N5 C20 C22 N4 -125.5(4)
C21 C20 C22 N4 -5.8(3)
C18 C19 C24 O6 -136.2(5)
N4 C19 C24 O6 41.7(6)
C18 C19 C24 O5 44.1(7)
N4 C19 C24 O5 -138.1(4)
C20 N5 C25 O8 2.5(7)
C20 N5 C25 C26 -172.7(4)
O8 C25 C26 N6 27.3(6)
N5 C25 C26 N6 -157.4(4)
O8 C25 C26 C27 -93.1(5)
N5 C25 C26 C27 82.2(5)
N6 C26 C27 C28 131.8(5)
C25 C26 C27 C28 -111.1(5)
N6 C26 C27 C32 -51.9(6)
C25 C26 C27 C32 65.2(6)
C32 C27 C28 C29 -1.8(9)
C26 C27 C28 C29 174.5(5)
C27 C28 C29 C30 2.6(10)
C28 C29 C30 C31 -2.5(11)
C29 C30 C31 C32 1.7(11)
C30 C31 C32 C27 -0.9(10)
C28 C27 C32 C31 1.0(9)
C26 C27 C32 C31 -175.3(6)
C36 S3 C33 C34 -47.6(9)
S3 C33 C34 C35 35.3(14)
S3 C33 C34 C39 -162.8(9)
C39 C34 C35 N7 -175.3(11)
C33 C34 C35 N7 -17.6(17)
C102 C34 C35 N7 -31.1(14)
C39 C34 C35 C101 -113(2)
C33 C34 C35 C101 44.8(16)
C39 C34 C35 C40 22.1(19)
C33 C34 C35 C40 179.9(9)
C38 N7 C35 C34 -117.7(12)
C36 N7 C35 C34 23.0(14)
C38 N7 C35 C101 -141.6(8)
C36 N7 C35 C101 -1.0(11)
C38 N7 C35 C40 45.0(9)
C36 N7 C35 C40 -174.4(7)
C38 N7 C36 C37 -7.0(4)
C35 N7 C36 C37 -158.2(6)
C38 N7 C36 S3 109.5(4)
C35 N7 C36 S3 -41.7(8)
C102 S3 C36 N7 66.6(7)
C33 S3 C36 N7 45.8(6)
C102 S3 C36 C37 163.6(7)
C33 S3 C36 C37 142.8(6)
C41 N8 C37 C38 -148.2(4)
C41 N8 C37 C36 112.5(6)
N7 C36 C37 N8 123.7(5)
S3 C36 C37 N8 12.7(7)
N7 C36 C37 C38 6.3(4)
S3 C36 C37 C38 -104.7(5)
C35 N7 C38 O11 -23.9(10)
C36 N7 C38 O11 -173.3(6)
C35 N7 C38 C37 156.6(6)
C36 N7 C38 C37 7.1(4)
N8 C37 C38 O11 55.0(8)
C36 C37 C38 O11 173.7(6)
N8 C37 C38 N7 -125.5(4)
C36 C37 C38 N7 -6.8(4)
C34 C35 C40 O10 -147.0(10)
N7 C35 C40 O10 48.5(11)
C101 C35 C40 O10 -123.2(11)
C34 C35 C40 O9 34.3(13)
N7 C35 C40 O9 -130.2(8)
C101 C35 C40 O9 58.0(14)
C37 N8 C41 O12 4.6(7)
C37 N8 C41 C42 -167.7(4)
O12 C41 C42 N9 38.2(6)
N8 C41 C42 N9 -149.3(4)
O12 C41 C42 C43 -82.4(6)
N8 C41 C42 C43 90.1(5)
N9 C42 C43 C48 -43.8(7)
C41 C42 C43 C48 75.1(6)
N9 C42 C43 C44 137.6(5)
C41 C42 C43 C44 -103.6(6)
C48 C43 C44 C45 0.3(9)
C42 C43 C44 C45 178.9(5)
C43 C44 C45 C46 -0.8(10)
C44 C45 C46 C47 2.7(11)
C45 C46 C47 C48 -4.1(11)
C44 C43 C48 C47 -1.8(10)
C42 C43 C48 C47 179.6(6)
C46 C47 C48 C43 3.6(11)
